data_4038356
loop_
_publ_author_name
'Higgins, Tyler'
'Winkler, Jeffrey D.'

_publ_section_title
;
 Synthesis and Applications of the C2-Symmetrical Diamine,
 2,7-diazabicyclo[4.4.1]undecane.
;
_journal_name_full 'The Journal of organic chemistry'
_journal_paper_doi 10.1021/acs.joc.0c00829
_journal_year 2020
_chemical_absolute_configuration ad
_chemical_formula_moiety 'C14 H26 Cl2 N2 Pd, C H Cl3'
_chemical_formula_sum 'C15 H27 Cl5 N2 Pd'
_chemical_formula_weight 519.03
_space_group_crystal_system orthorhombic
_space_group_IT_number 19
_space_group_name_Hall 'P 2ac 2ab'
_space_group_name_H-M_alt 'P 21 21 21'
_atom_sites_solution_hydrogens geom
_atom_sites_solution_primary dual
_audit_creation_date 2018-01-16
_audit_creation_method
;
Olex2 1.2
(compiled 2017.08.10 svn.r3458 for OlexSys, GUI svn.r5381)
;
_cell_angle_alpha 90
_cell_angle_beta 90
_cell_angle_gamma 90
_cell_formula_units_Z 4
_cell_length_a 11.2212(2)
_cell_length_b 11.8966(2)
_cell_length_c 14.6501(2)
_cell_measurement_reflns_used 9890
_cell_measurement_temperature 100
_cell_measurement_theta_max 27.505
_cell_measurement_theta_min 2.857
_cell_volume 1955.70(5)
_computing_data_collection 'Bruker APEX2 v2014.11-0'
_computing_data_reduction 'SAINT V8.38A (2016)'
_computing_publication_material 'Olex2 (Dolomanov et al., 2009)'
_computing_structure_refinement 'SHELXL (Sheldrick, 2015)'
_computing_structure_solution 'ShelXT (Sheldrick, 2015)'
_diffrn_ambient_temperature 100
_diffrn_measured_fraction_theta_full 1.000
_diffrn_measured_fraction_theta_max 0.998
_diffrn_measurement_device 'CCD area detector'
_diffrn_measurement_device_type 'Bruker APEXII'
_diffrn_measurement_method '\w and \f scans'
_diffrn_radiation_monochromator graphite
_diffrn_radiation_type MoK\a
_diffrn_radiation_wavelength 0.71073
_diffrn_reflns_av_R_equivalents 0.0328
_diffrn_reflns_av_unetI/netI 0.0251
_diffrn_reflns_Laue_measured_fraction_full 1.000
_diffrn_reflns_Laue_measured_fraction_max 0.998
_diffrn_reflns_limit_h_max 14
_diffrn_reflns_limit_h_min -14
_diffrn_reflns_limit_k_max 15
_diffrn_reflns_limit_k_min -15
_diffrn_reflns_limit_l_max 19
_diffrn_reflns_limit_l_min -19
_diffrn_reflns_number 25574
_diffrn_reflns_point_group_measured_fraction_full 1.000
_diffrn_reflns_point_group_measured_fraction_max 0.998
_diffrn_reflns_theta_full 25.242
_diffrn_reflns_theta_max 27.530
_diffrn_reflns_theta_min 2.205
_diffrn_source 'sealed tube'
_exptl_absorpt_coefficient_mu 1.632
_exptl_absorpt_correction_T_max 0.7456
_exptl_absorpt_correction_T_min 0.6688
_exptl_absorpt_correction_type multi-scan
_exptl_absorpt_process_details 'SADABS v2014/4'
_exptl_crystal_colour orange
_exptl_crystal_density_diffrn 1.763
_exptl_crystal_description block
_exptl_crystal_F_000 1048
_exptl_crystal_size_max 0.1
_exptl_crystal_size_mid 0.08
_exptl_crystal_size_min 0.07
_refine_diff_density_max 0.490
_refine_diff_density_min -0.300
_refine_diff_density_rms 0.058
_refine_ls_abs_structure_details
;
 Flack x determined using 1803 quotients [(I+)-(I-)]/[(I+)+(I-)]
 (Parsons, Flack and Wagner, Acta Cryst. B69 (2013) 249-259).
;
_refine_ls_abs_structure_Flack -0.034(12)
_refine_ls_extinction_method none
_refine_ls_goodness_of_fit_ref 1.036
_refine_ls_hydrogen_treatment constr
_refine_ls_matrix_type full
_refine_ls_number_parameters 209
_refine_ls_number_reflns 4491
_refine_ls_number_restraints 0
_refine_ls_restrained_S_all 1.036
_refine_ls_R_factor_all 0.0204
_refine_ls_R_factor_gt 0.0182
_refine_ls_shift/su_max 0.002
_refine_ls_shift/su_mean 0.000
_refine_ls_structure_factor_coef Fsqd
_refine_ls_weighting_details 'w=1/[\s^2^(Fo^2^)+(0.0136P)^2^+0.6694P] where P=(Fo^2^+2Fc^2^)/3'
_refine_ls_weighting_scheme calc
_refine_ls_wR_factor_gt 0.0375
_refine_ls_wR_factor_ref 0.0381
_reflns_Friedel_coverage 0.763
_reflns_Friedel_fraction_full 1.000
_reflns_Friedel_fraction_max 0.997
_reflns_number_gt 4269
_reflns_number_total 4491
_reflns_threshold_expression 'I > 2\s(I)'
_cod_data_source_file jo0c00829_si_003.cif
_cod_data_source_block 2083
_cod_database_code 4038356
_shelx_shelxl_version_number 2017/1
_shelx_estimated_absorpt_t_max 0.894
_shelx_estimated_absorpt_t_min 0.854

loop_
_space_group_symop_operation_xyz
'x, y, z'
'x+1/2, -y+1/2, -z'
'-x, y+1/2, -z+1/2'
'-x+1/2, -y, z+1/2'

loop_
_atom_site_label
_atom_site_type_symbol
_atom_site_fract_x
_atom_site_fract_y
_atom_site_fract_z
_atom_site_U_iso_or_equiv
_atom_site_adp_type
_atom_site_occupancy
_atom_site_site_symmetry_order
_atom_site_calc_flag
_atom_site_refinement_flags_posn
_atom_site_refinement_flags_adp
_atom_site_refinement_flags_occupancy
_atom_site_disorder_assembly
_atom_site_disorder_group
Pd1 Pd 0.46326(2) 0.74258(2) 0.04472(2) 0.00951(5) Uani 1 1 d . . . . .
Cl1 Cl 0.44849(8) 0.91560(6) 0.11632(5) 0.02395(18) Uani 1 1 d . . . . .
Cl2 Cl 0.47866(7) 0.84368(6) -0.08961(4) 0.01479(14) Uani 1 1 d . . . . .
N1 N 0.4317(2) 0.6587(2) 0.17078(16) 0.0136(5) Uani 1 1 d . . . . .
N2 N 0.5015(2) 0.58444(19) -0.01757(15) 0.0124(5) Uani 1 1 d . . . . .
C1 C 0.5471(3) 0.6631(2) 0.22242(19) 0.0172(6) Uani 1 1 d . . . . .
H1a H 0.551495 0.597081 0.263478 0.021 Uiso 1 1 calc R . . . .
H1b H 0.547618 0.731336 0.261050 0.021 Uiso 1 1 calc R . . . .
C2 C 0.6574(3) 0.6642(3) 0.1619(2) 0.0205(7) Uani 1 1 d . . . . .
H2a H 0.728113 0.668907 0.202088 0.025 Uiso 1 1 calc R . . . .
H2b H 0.655317 0.734031 0.125148 0.025 Uiso 1 1 calc R . . . .
C3 C 0.6762(3) 0.5651(3) 0.0961(2) 0.0190(7) Uani 1 1 d . . . . .
H3a H 0.729675 0.591044 0.046710 0.023 Uiso 1 1 calc R . . . .
H3b H 0.719193 0.505548 0.129927 0.023 Uiso 1 1 calc R . . . .
C4 C 0.5671(2) 0.5108(2) 0.0513(2) 0.0138(6) Uani 1 1 d . . . . .
H4 H 0.598032 0.445076 0.015902 0.017 Uiso 1 1 calc R . . . .
C5 C 0.4858(3) 0.4617(2) 0.12473(19) 0.0147(6) Uani 1 1 d . . . . .
H5a H 0.446607 0.393990 0.099413 0.018 Uiso 1 1 calc R . . . .
H5b H 0.536130 0.436989 0.176455 0.018 Uiso 1 1 calc R . . . .
C6 C 0.3900(3) 0.5389(2) 0.1616(2) 0.0146(6) Uani 1 1 d . . . . .
H6 H 0.372152 0.512190 0.224870 0.018 Uiso 1 1 calc R . . . .
C7 C 0.2744(3) 0.5276(3) 0.1078(2) 0.0180(7) Uani 1 1 d . . . . .
H7a H 0.211729 0.570799 0.139967 0.022 Uiso 1 1 calc R . . . .
H7b H 0.250114 0.447559 0.108683 0.022 Uiso 1 1 calc R . . . .
C8 C 0.2779(3) 0.5667(3) 0.0086(2) 0.0181(7) Uani 1 1 d . . . . .
H8a H 0.204540 0.539946 -0.021883 0.022 Uiso 1 1 calc R . . . .
H8b H 0.275559 0.649928 0.008267 0.022 Uiso 1 1 calc R . . . .
C9 C 0.3844(3) 0.5294(2) -0.0485(2) 0.0154(6) Uani 1 1 d . . . . .
H9 H 0.393013 0.446124 -0.041612 0.019 Uiso 1 1 calc R . . . .
C10 C 0.3623(3) 0.5547(3) -0.1488(2) 0.0198(7) Uani 1 1 d . . . . .
H10a H 0.366777 0.636897 -0.158867 0.024 Uiso 1 1 calc R . . . .
H10b H 0.281155 0.529518 -0.165713 0.024 Uiso 1 1 calc R . . . .
C11 C 0.4532(3) 0.4961(3) -0.20972(19) 0.0233(7) Uani 1 1 d . . . . .
H11a H 0.458182 0.535583 -0.269099 0.028 Uiso 1 1 calc R . . . .
H11b H 0.427399 0.417847 -0.221356 0.028 Uiso 1 1 calc R . . . .
C12 C 0.5753(3) 0.4958(3) -0.1641(2) 0.0245(8) Uani 1 1 d . . . . .
H12a H 0.586461 0.424815 -0.129873 0.029 Uiso 1 1 calc R . . . .
H12b H 0.638435 0.500866 -0.211060 0.029 Uiso 1 1 calc R . . . .
C13 C 0.5846(3) 0.5953(3) -0.0991(2) 0.0179(6) Uani 1 1 d . . . . .
H13a H 0.667705 0.601528 -0.076998 0.022 Uiso 1 1 calc R . . . .
H13b H 0.565246 0.665197 -0.132669 0.022 Uiso 1 1 calc R . . . .
C14 C 0.3388(3) 0.7172(3) 0.2261(2) 0.0203(7) Uani 1 1 d . . . . .
H14a H 0.366100 0.793288 0.241008 0.030 Uiso 1 1 calc GR . . . .
H14b H 0.324786 0.675206 0.282682 0.030 Uiso 1 1 calc GR . . . .
H14c H 0.264560 0.721560 0.191097 0.030 Uiso 1 1 calc GR . . . .
Cl3 Cl 0.38961(11) 0.19201(8) -0.13422(6) 0.0424(3) Uani 1 1 d . . . . .
Cl4 Cl 0.31657(7) 0.17638(7) 0.05360(6) 0.02567(18) Uani 1 1 d . . . . .
Cl5 Cl 0.56686(7) 0.18576(7) 0.00864(6) 0.02815(19) Uani 1 1 d . . . . .
C15 C 0.4259(3) 0.1365(2) -0.0259(2) 0.0179(7) Uani 1 1 d . . . . .
H15 H 0.428206 0.052615 -0.029966 0.021 Uiso 1 1 calc R . . . .

loop_
_atom_site_aniso_label
_atom_site_aniso_U_11
_atom_site_aniso_U_22
_atom_site_aniso_U_33
_atom_site_aniso_U_23
_atom_site_aniso_U_13
_atom_site_aniso_U_12
Pd1 0.01193(9) 0.00688(9) 0.00971(8) 0.00050(8) 0.00045(8) 0.00012(9)
Cl1 0.0459(5) 0.0085(3) 0.0175(3) -0.0021(3) 0.0013(4) 0.0012(4)
Cl2 0.0170(4) 0.0136(3) 0.0138(3) 0.0045(3) 0.0000(3) 0.0001(3)
N1 0.0178(13) 0.0098(11) 0.0132(11) -0.0009(9) 0.0013(10) -0.0004(10)
N2 0.0146(12) 0.0114(11) 0.0111(11) -0.0015(9) -0.0019(9) 0.0010(9)
C1 0.0222(16) 0.0142(13) 0.0152(13) 0.0002(11) -0.0062(13) -0.0011(14)
C2 0.0157(16) 0.0213(16) 0.0245(17) 0.0029(14) -0.0075(13) -0.0036(13)
C3 0.0133(15) 0.0246(17) 0.0190(15) 0.0015(13) -0.0041(13) -0.0012(13)
C4 0.0138(14) 0.0117(12) 0.0159(13) -0.0008(12) -0.0014(12) 0.0043(10)
C5 0.0191(16) 0.0092(13) 0.0157(13) 0.0027(11) -0.0021(12) 0.0006(12)
C6 0.0194(15) 0.0100(13) 0.0144(14) 0.0013(11) 0.0021(13) -0.0022(12)
C7 0.0141(15) 0.0172(16) 0.0228(16) -0.0012(13) 0.0028(13) -0.0034(13)
C8 0.0131(15) 0.0180(16) 0.0232(16) -0.0027(12) -0.0023(13) -0.0020(12)
C9 0.0159(14) 0.0127(13) 0.0178(14) -0.0056(13) -0.0040(14) -0.0018(11)
C10 0.0211(17) 0.0218(16) 0.0163(15) -0.0017(13) -0.0062(13) -0.0010(13)
C11 0.0332(19) 0.0219(16) 0.0146(14) -0.0048(12) -0.0022(15) -0.0023(16)
C12 0.031(2) 0.0261(17) 0.0159(15) -0.0013(14) 0.0065(14) 0.0084(15)
C13 0.0154(16) 0.0219(16) 0.0165(15) 0.0016(13) 0.0051(12) 0.0039(13)
C14 0.0242(17) 0.0192(17) 0.0174(15) -0.0001(12) 0.0060(13) 0.0031(13)
Cl3 0.0742(7) 0.0270(5) 0.0260(4) 0.0051(4) -0.0120(5) 0.0050(5)
Cl4 0.0145(4) 0.0245(4) 0.0380(5) -0.0056(4) 0.0004(4) 0.0024(3)
Cl5 0.0147(4) 0.0191(4) 0.0507(5) -0.0051(4) 0.0038(4) -0.0017(3)
C15 0.0199(16) 0.0130(13) 0.0209(16) -0.0002(12) -0.0043(12) 0.0016(11)

loop_
_atom_type_symbol
_atom_type_description
_atom_type_scat_dispersion_real
_atom_type_scat_dispersion_imag
_atom_type_scat_source
C C 0.0033 0.0016 'International Tables Vol C Tables 4.2.6.8 and 6.1.1.4'
H H 0.0000 0.0000 'International Tables Vol C Tables 4.2.6.8 and 6.1.1.4'
Cl Cl 0.1484 0.1585 'International Tables Vol C Tables 4.2.6.8 and 6.1.1.4'
N N 0.0061 0.0033 'International Tables Vol C Tables 4.2.6.8 and 6.1.1.4'
Pd Pd -0.9988 1.0072 'International Tables Vol C Tables 4.2.6.8 and 6.1.1.4'

loop_
_geom_angle_atom_site_label_1
_geom_angle_atom_site_label_2
_geom_angle_atom_site_label_3
_geom_angle
_geom_angle_site_symmetry_1
_geom_angle_site_symmetry_3
_geom_angle_publ_flag
Cl2 Pd1 Cl1 85.90(2) . . ?
N1 Pd1 Cl1 90.68(7) . . ?
N1 Pd1 Cl2 173.90(7) . . ?
N1 Pd1 N2 89.49(9) . . ?
N2 Pd1 Cl1 172.43(7) . . ?
N2 Pd1 Cl2 94.57(6) . . ?
C1 N1 Pd1 106.09(17) . . ?
C1 N1 C6 110.2(2) . . ?
C6 N1 Pd1 114.71(17) . . ?
C14 N1 Pd1 111.64(17) . . ?
C14 N1 C1 108.2(2) . . ?
C14 N1 C6 105.9(2) . . ?
C4 N2 Pd1 108.71(16) . . ?
C4 N2 C9 111.2(2) . . ?
C9 N2 Pd1 109.27(16) . . ?
C13 N2 Pd1 112.58(17) . . ?
C13 N2 C4 105.8(2) . . ?
C13 N2 C9 109.2(2) . . ?
N1 C1 C2 114.1(2) . . ?
C1 C2 C3 118.0(3) . . ?
C4 C3 C2 118.9(3) . . ?
N2 C4 C3 115.3(2) . . ?
N2 C4 C5 113.4(2) . . ?
C5 C4 C3 109.6(2) . . ?
C6 C5 C4 116.4(2) . . ?
N1 C6 C5 112.7(2) . . ?
N1 C6 C7 113.2(2) . . ?
C5 C6 C7 111.5(2) . . ?
C6 C7 C8 116.3(3) . . ?
C9 C8 C7 117.0(3) . . ?
C8 C9 N2 112.6(2) . . ?
C10 C9 N2 109.8(2) . . ?
C10 C9 C8 110.2(2) . . ?
C9 C10 C11 111.5(3) . . ?
C10 C11 C12 110.2(2) . . ?
C13 C12 C11 109.5(3) . . ?
N2 C13 C12 112.5(3) . . ?
Cl4 C15 Cl3 109.48(16) . . ?
Cl4 C15 Cl5 110.26(16) . . ?
Cl5 C15 Cl3 109.96(17) . . ?

loop_
_geom_bond_atom_site_label_1
_geom_bond_atom_site_label_2
_geom_bond_distance
_geom_bond_site_symmetry_2
_geom_bond_publ_flag
Pd1 Cl1 2.3162(7) . ?
Pd1 Cl2 2.3128(7) . ?
Pd1 N1 2.129(2) . ?
Pd1 N2 2.134(2) . ?
N1 C1 1.501(4) . ?
N1 C6 1.506(4) . ?
N1 C14 1.493(4) . ?
N2 C4 1.525(3) . ?
N2 C9 1.537(4) . ?
N2 C13 1.521(4) . ?
C1 C2 1.522(4) . ?
C2 C3 1.537(4) . ?
C3 C4 1.532(4) . ?
C4 C5 1.527(4) . ?
C5 C6 1.513(4) . ?
C6 C7 1.524(4) . ?
C7 C8 1.527(4) . ?
C8 C9 1.525(4) . ?
C9 C10 1.521(4) . ?
C10 C11 1.523(4) . ?
C11 C12 1.525(5) . ?
C12 C13 1.523(4) . ?
Cl3 C15 1.766(3) . ?
Cl4 C15 1.758(3) . ?
Cl5 C15 1.761(3) . ?
